data_7203591
loop_
_publ_author_name
'Haynes, Delia A.'
'Jones, William'
'Motherwell, W. D. Samuel'

_publ_section_title
;
 Cocrystallisation of succinic and fumaric acids with lutidines: a
 systematic study
;
_journal_issue 11
_journal_name_full CrystEngComm
_journal_page_first 830
_journal_paper_doi 10.1039/b610294h
_journal_volume 8
_journal_year 2006
_chemical_formula_moiety '2(C7 H9 N), C4 H6 O4'
_chemical_formula_sum 'C18 H24 N2 O4'
_chemical_formula_weight 332.39
_chemical_name_common '2,5 lutidine succinic acid co-crystal'
_chemical_name_systematic
;
?
;
_space_group_IT_number 14
_symmetry_cell_setting monoclinic
_symmetry_space_group_name_Hall '-P 2yn'
_symmetry_space_group_name_H-M 'P 1 21/n 1'
_atom_sites_solution_hydrogens geom
_atom_sites_solution_primary direct
_atom_sites_solution_secondary difmap
_audit_creation_method SHELXL-97
_cell_angle_alpha 90.00
_cell_angle_beta 97.38(3)
_cell_angle_gamma 90.00
_cell_formula_units_Z 2
_cell_length_a 4.7197(9)
_cell_length_b 15.272(3)
_cell_length_c 12.819(3)
_cell_measurement_reflns_used 26835
_cell_measurement_temperature 180(2)
_cell_measurement_theta_max 27.48
_cell_measurement_theta_min 1.00
_cell_volume 916.3(3)
_computing_cell_refinement 'HKL Scalepack (Otwinowski & Minor 1997)'
_computing_data_collection 'Collect (Nonius B.V. 1998)'
_computing_data_reduction
;
HKL Denzo and Scalepack (Otwinowski & Minor 1997)
;
_computing_publication_material 'SHELXL-97 (Sheldrick 1997)'
_computing_structure_refinement 'SHELXL-97 (Sheldrick, 1997)'
_computing_structure_solution 'SHELXS-97 (Sheldrick, 1990)'
_diffrn_ambient_temperature 180(2)
_diffrn_measured_fraction_theta_full 0.980
_diffrn_measured_fraction_theta_max 0.980
_diffrn_measurement_device_type 'Nonius Kappa CCD'
_diffrn_measurement_method 'Thin slice \w and \f scans'
_diffrn_radiation_source 'fine-focus sealed tube'
_diffrn_radiation_type MoK\a
_diffrn_radiation_wavelength 0.71073
_diffrn_reflns_av_R_equivalents 0.0652
_diffrn_reflns_av_sigmaI/netI 0.0488
_diffrn_reflns_limit_h_max 6
_diffrn_reflns_limit_h_min -6
_diffrn_reflns_limit_k_max 19
_diffrn_reflns_limit_k_min -19
_diffrn_reflns_limit_l_max 16
_diffrn_reflns_limit_l_min -15
_diffrn_reflns_number 5082
_diffrn_reflns_theta_full 27.52
_diffrn_reflns_theta_max 27.52
_diffrn_reflns_theta_min 4.31
_exptl_absorpt_coefficient_mu 0.085
_exptl_absorpt_correction_T_max 1.007
_exptl_absorpt_correction_T_min 0.713
_exptl_absorpt_correction_type multi-scan
_exptl_absorpt_process_details
;
multi-scan from symmetry-related measurements
Sortav (Blessing 1995)
;
_exptl_crystal_colour colourless
_exptl_crystal_density_diffrn 1.205
_exptl_crystal_density_method 'not measured'
_exptl_crystal_description rods
_exptl_crystal_F_000 356
_exptl_crystal_size_max 0.46
_exptl_crystal_size_mid 0.21
_exptl_crystal_size_min 0.18
_refine_diff_density_max 0.221
_refine_diff_density_min -0.174
_refine_diff_density_rms 0.041
_refine_ls_extinction_method none
_refine_ls_goodness_of_fit_ref 1.057
_refine_ls_hydrogen_treatment mixed
_refine_ls_matrix_type full
_refine_ls_number_parameters 115
_refine_ls_number_reflns 2060
_refine_ls_number_restraints 0
_refine_ls_restrained_S_all 1.057
_refine_ls_R_factor_all 0.0669
_refine_ls_R_factor_gt 0.0527
_refine_ls_shift/su_max 0.046
_refine_ls_shift/su_mean 0.001
_refine_ls_structure_factor_coef Fsqd
_refine_ls_weighting_details 'calc w=1/[\s^2^(Fo^2^)+(0.0695P)^2^+0.1909P] where P=(Fo^2^+2Fc^2^)/3'
_refine_ls_weighting_scheme calc
_refine_ls_wR_factor_gt 0.1402
_refine_ls_wR_factor_ref 0.1507
_reflns_number_gt 1598
_reflns_number_total 2060
_reflns_threshold_expression >2sigma(I)
_cod_data_source_file b610294h.txt
_cod_data_source_block wj0526
_cod_original_sg_symbol_H-M P2(1)/n
_cod_database_code 7203591

loop_
_symmetry_equiv_pos_as_xyz
'x, y, z'
'-x+1/2, y+1/2, -z+1/2'
'-x, -y, -z'
'x-1/2, -y-1/2, z-1/2'

loop_
_atom_site_label
_atom_site_type_symbol
_atom_site_fract_x
_atom_site_fract_y
_atom_site_fract_z
_atom_site_U_iso_or_equiv
_atom_site_adp_type
_atom_site_occupancy
_atom_site_symmetry_multiplicity
_atom_site_calc_flag
_atom_site_refinement_flags
_atom_site_disorder_assembly
_atom_site_disorder_group
N11 N -0.2712(3) 0.69908(9) 0.27881(11) 0.0474(4) Uani 1 1 d . . .
C12 C -0.3315(3) 0.78267(11) 0.25184(13) 0.0478(4) Uani 1 1 d . . .
C13 C -0.5469(4) 0.80213(12) 0.17119(14) 0.0544(4) Uani 1 1 d . . .
H13 H -0.5853 0.8613 0.1513 0.065 Uiso 1 1 calc R . .
C14 C -0.7049(4) 0.73566(13) 0.12005(14) 0.0564(4) Uani 1 1 d . . .
H14 H -0.8544 0.7490 0.0654 0.068 Uiso 1 1 calc R . .
C15 C -0.6465(4) 0.64913(12) 0.14799(13) 0.0501(4) Uani 1 1 d . . .
C16 C -0.4247(4) 0.63542(11) 0.22771(14) 0.0497(4) Uani 1 1 d . . .
H16 H -0.3784 0.5767 0.2474 0.060 Uiso 1 1 calc R . .
C17 C -0.1580(4) 0.85266(12) 0.31208(16) 0.0605(5) Uani 1 1 d . . .
H17A H -0.1440 0.8402 0.3876 0.091 Uiso 1 1 calc R . .
H17B H -0.2505 0.9096 0.2974 0.091 Uiso 1 1 calc R . .
H17C H 0.0339 0.8540 0.2906 0.091 Uiso 1 1 calc R . .
C18 C -0.8126(5) 0.57306(14) 0.09673(17) 0.0644(5) Uani 1 1 d . . .
H18A H -0.6901 0.5391 0.0556 0.097 Uiso 1 1 calc R . .
H18B H -0.9785 0.5949 0.0502 0.097 Uiso 1 1 calc R . .
H18C H -0.8776 0.5356 0.1510 0.097 Uiso 1 1 calc R . .
O21 O 0.1536(3) 0.65718(7) 0.42356(10) 0.0515(3) Uani 1 1 d . . .
H21 H -0.018(6) 0.6722(16) 0.365(2) 0.093(8) Uiso 1 1 d . . .
O22 O 0.0787(3) 0.52100(8) 0.36304(10) 0.0542(4) Uani 1 1 d . . .
C21 C 0.2124(3) 0.57282(10) 0.42209(12) 0.0425(4) Uani 1 1 d . . .
C22 C 0.4640(3) 0.54838(10) 0.50046(13) 0.0435(4) Uani 1 1 d . . .
H22A H 0.4232 0.5648 0.5718 0.052 Uiso 1 1 calc R . .
H22B H 0.6325 0.5824 0.4853 0.052 Uiso 1 1 calc R . .

loop_
_atom_site_aniso_label
_atom_site_aniso_U_11
_atom_site_aniso_U_22
_atom_site_aniso_U_33
_atom_site_aniso_U_23
_atom_site_aniso_U_13
_atom_site_aniso_U_12
N11 0.0466(7) 0.0444(8) 0.0510(8) 0.0060(6) 0.0054(6) 0.0058(6)
C12 0.0499(9) 0.0441(9) 0.0503(9) 0.0037(7) 0.0107(7) 0.0063(7)
C13 0.0602(10) 0.0455(9) 0.0569(10) 0.0080(7) 0.0047(8) 0.0113(8)
C14 0.0551(9) 0.0601(10) 0.0524(9) 0.0075(8) 0.0005(8) 0.0097(8)
C15 0.0488(9) 0.0537(9) 0.0486(9) 0.0017(7) 0.0093(7) 0.0017(7)
C16 0.0517(9) 0.0423(8) 0.0553(10) 0.0052(7) 0.0079(7) 0.0035(7)
C17 0.0684(12) 0.0472(10) 0.0650(11) -0.0007(8) 0.0048(9) 0.0033(8)
C18 0.0661(11) 0.0635(11) 0.0620(11) -0.0031(9) 0.0018(9) -0.0069(10)
O21 0.0534(7) 0.0404(6) 0.0574(7) -0.0012(5) -0.0050(5) 0.0055(5)
O22 0.0527(7) 0.0427(6) 0.0616(7) 0.0002(5) -0.0138(6) -0.0020(5)
C21 0.0412(8) 0.0392(8) 0.0465(8) 0.0018(6) 0.0040(6) -0.0019(6)
C22 0.0403(8) 0.0409(8) 0.0475(8) -0.0013(6) -0.0009(6) -0.0015(6)

loop_
_atom_type_symbol
_atom_type_description
_atom_type_scat_dispersion_real
_atom_type_scat_dispersion_imag
_atom_type_scat_source
C C 0.0033 0.0016 'International Tables Vol C Tables 4.2.6.8 and 6.1.1.4'
H H 0.0000 0.0000 'International Tables Vol C Tables 4.2.6.8 and 6.1.1.4'
N N 0.0061 0.0033 'International Tables Vol C Tables 4.2.6.8 and 6.1.1.4'
O O 0.0106 0.0060 'International Tables Vol C Tables 4.2.6.8 and 6.1.1.4'

loop_
_geom_angle_atom_site_label_1
_geom_angle_atom_site_label_2
_geom_angle_atom_site_label_3
_geom_angle
_geom_angle_site_symmetry_1
_geom_angle_site_symmetry_3
_geom_angle_publ_flag
C16 N11 C12 118.87(15) . . ?
N11 C12 C13 120.43(16) . . ?
N11 C12 C17 117.48(15) . . ?
C13 C12 C17 122.09(16) . . ?
C14 C13 C12 119.89(16) . . ?
C14 C13 H13 120.1 . . ?
C12 C13 H13 120.1 . . ?
C13 C14 C15 120.17(16) . . ?
C13 C14 H14 119.9 . . ?
C15 C14 H14 119.9 . . ?
C16 C15 C14 116.21(16) . . ?
C16 C15 C18 120.58(16) . . ?
C14 C15 C18 123.20(17) . . ?
N11 C16 C15 124.41(16) . . ?
N11 C16 H16 117.8 . . ?
C15 C16 H16 117.8 . . ?
C12 C17 H17A 109.5 . . ?
C12 C17 H17B 109.5 . . ?
H17A C17 H17B 109.5 . . ?
C12 C17 H17C 109.5 . . ?
H17A C17 H17C 109.5 . . ?
H17B C17 H17C 109.5 . . ?
C15 C18 H18A 109.5 . . ?
C15 C18 H18B 109.5 . . ?
H18A C18 H18B 109.5 . . ?
C15 C18 H18C 109.5 . . ?
H18A C18 H18C 109.5 . . ?
H18B C18 H18C 109.5 . . ?
C21 O21 H21 110.2(14) . . ?
O22 C21 O21 123.52(14) . . ?
O22 C21 C22 123.93(14) . . ?
O21 C21 C22 112.55(13) . . ?
C21 C22 C22 113.32(16) . 3_666 ?
C21 C22 H22A 108.9 . . ?
C22 C22 H22A 108.9 3_666 . ?
C21 C22 H22B 108.9 . . ?
C22 C22 H22B 108.9 3_666 . ?
H22A C22 H22B 107.7 . . ?

loop_
_geom_bond_atom_site_label_1
_geom_bond_atom_site_label_2
_geom_bond_distance
_geom_bond_site_symmetry_2
_geom_bond_publ_flag
N11 C16 1.333(2) . ?
N11 C12 1.344(2) . ?
C12 C13 1.386(2) . ?
C12 C17 1.499(3) . ?
C13 C14 1.375(3) . ?
C13 H13 0.9500 . ?
C14 C15 1.388(3) . ?
C14 H14 0.9500 . ?
C15 C16 1.382(3) . ?
C15 C18 1.505(3) . ?
C16 H16 0.9500 . ?
C17 H17A 0.9800 . ?
C17 H17B 0.9800 . ?
C17 H17C 0.9800 . ?
C18 H18A 0.9800 . ?
C18 H18B 0.9800 . ?
C18 H18C 0.9800 . ?
O21 C21 1.3186(19) . ?
O21 H21 1.06(3) . ?
O22 C21 1.2144(19) . ?
C21 C22 1.501(2) . ?
C22 C22 1.517(3) 3_666 ?
C22 H22A 0.9900 . ?
C22 H22B 0.9900 . ?

loop_
_geom_hbond_atom_site_label_D
_geom_hbond_atom_site_label_H
_geom_hbond_atom_site_label_A
_geom_hbond_distance_DH
_geom_hbond_distance_HA
_geom_hbond_distance_DA
_geom_hbond_angle_DHA
_geom_hbond_site_symmetry_A
O21 H21 N11 1.06(3) 1.57(3) 2.6300(19) 177(2) .
